data_4108515
loop_
_publ_author_name
'Jai Young Lee'
'Hyun Jee Kim'
'Jong Hwa Jung'
'Wonbo Sim'
'Shim Sung Lee'

_publ_section_title
;
 Networking of Calixcrowns: From Heteronuclear Endo/Exocyclic Coordination
 Polymers to A Photoluminescence Switch
;
_journal_name_full 'Journal of the American Chemical Society'
_journal_page_first 13838
_journal_page_last 13839
_journal_paper_doi 10.1021/ja805337n
_journal_volume 130
_journal_year 2008
_chemical_formula_sum 'C48 H58 Cu4 I4 N2 O8 S2'
_chemical_formula_weight 1616.84
_chemical_name_systematic
; 
 ? 
;
_space_group_IT_number 56
_symmetry_cell_setting orthorhombic
_symmetry_space_group_name_Hall '-P 2ab 2ac'
_symmetry_space_group_name_H-M 'P c c n'
_atom_sites_solution_hydrogens geom
_atom_sites_solution_primary direct
_atom_sites_solution_secondary difmap
_audit_creation_method SHELXTL
_cell_angle_alpha 90.00
_cell_angle_beta 90.00
_cell_angle_gamma 90.00
_cell_formula_units_Z 4
_cell_length_a 11.2158(6)
_cell_length_b 14.6014(8)
_cell_length_c 34.1994(18)
_cell_measurement_reflns_used 6541
_cell_measurement_temperature 293(2)
_cell_measurement_theta_max 24.67
_cell_measurement_theta_min 2.17
_cell_volume 5600.7(5)
_computing_cell_refinement 'Bruker SAINT'
_computing_data_collection 'Bruker SMART'
_computing_data_reduction 'Bruker SAINT'
_computing_molecular_graphics 'Bruker SHELXTL'
_computing_publication_material 'Bruker SHELXTL'
_computing_structure_refinement 'Bruker SHELXTL'
_computing_structure_solution 'Bruker SHELXTL'
_diffrn_ambient_temperature 293(2)
_diffrn_measured_fraction_theta_full 1.000
_diffrn_measured_fraction_theta_max 1.000
_diffrn_measurement_device_type 'CCD area detector'
_diffrn_measurement_method 'phi and omega scans'
_diffrn_radiation_monochromator graphite
_diffrn_radiation_source 'fine-focus sealed tube'
_diffrn_radiation_type MoK\a
_diffrn_radiation_wavelength 0.71073
_diffrn_reflns_av_R_equivalents 0.0474
_diffrn_reflns_av_sigmaI/netI 0.0350
_diffrn_reflns_limit_h_max 13
_diffrn_reflns_limit_h_min -14
_diffrn_reflns_limit_k_max 19
_diffrn_reflns_limit_k_min -17
_diffrn_reflns_limit_l_max 45
_diffrn_reflns_limit_l_min -42
_diffrn_reflns_number 39695
_diffrn_reflns_theta_full 28.28
_diffrn_reflns_theta_max 28.28
_diffrn_reflns_theta_min 1.19
_exptl_absorpt_coefficient_mu 3.827
_exptl_absorpt_correction_type 'empirical (SADABS)'
_exptl_absorpt_process_details
; 
 Ratio of minimum to maximum apparent transmission:  0.771351 
;
_exptl_crystal_colour yellow
_exptl_crystal_density_diffrn 1.917
_exptl_crystal_description plate
_exptl_crystal_F_000 3136
_exptl_crystal_size_max 0.45
_exptl_crystal_size_mid 0.25
_exptl_crystal_size_min 0.08
_refine_diff_density_max 0.981
_refine_diff_density_min -0.705
_refine_diff_density_rms 0.146
_refine_ls_extinction_method none
_refine_ls_goodness_of_fit_ref 1.075
_refine_ls_hydrogen_treatment constr
_refine_ls_matrix_type full
_refine_ls_number_parameters 309
_refine_ls_number_reflns 6953
_refine_ls_number_restraints 0
_refine_ls_restrained_S_all 1.075
_refine_ls_R_factor_all 0.0588
_refine_ls_R_factor_gt 0.0375
_refine_ls_shift/su_max 0.001
_refine_ls_shift/su_mean 0.000
_refine_ls_structure_factor_coef Fsqd
_refine_ls_weighting_details 'calc w=1/[\s^2^(Fo^2^)+(0.0512P)^2^+0.0000P] where P=(Fo^2^+2Fc^2^)/3'
_refine_ls_weighting_scheme calc
_refine_ls_wR_factor_gt 0.0858
_refine_ls_wR_factor_ref 0.1005
_reflns_number_gt 5165
_reflns_number_total 6953
_reflns_threshold_expression >2sigma(I)
_cod_data_source_file ja805337n_si_002.cif
_cod_data_source_block 1
_cod_database_code 4108515

loop_
_symmetry_equiv_pos_as_xyz
'x, y, z'
'-x+1/2, -y+1/2, z'
'-x, y+1/2, -z+1/2'
'x+1/2, -y, -z+1/2'
'-x, -y, -z'
'x-1/2, y-1/2, -z'
'x, -y-1/2, z-1/2'
'-x-1/2, y, z-1/2'

loop_
_atom_site_label
_atom_site_type_symbol
_atom_site_fract_x
_atom_site_fract_y
_atom_site_fract_z
_atom_site_U_iso_or_equiv
_atom_site_adp_type
_atom_site_occupancy
_atom_site_symmetry_multiplicity
_atom_site_calc_flag
_atom_site_refinement_flags
Cu1 Cu 0.68640(5) 0.32709(4) 0.115834(16) 0.04521(14) Uani 1 1 d .
Cu2 Cu 0.85340(6) 0.29865(5) 0.056634(19) 0.06153(18) Uani 1 1 d .
I1 I 0.91652(2) 0.340845(17) 0.129638(8) 0.04194(9) Uani 1 1 d .
I2 I 0.64398(3) 0.38642(2) 0.042682(9) 0.05235(10) Uani 1 1 d .
S1 S 0.57721(9) 0.40825(6) 0.16088(3) 0.0366(2) Uani 1 1 d .
O1 O 0.4545(2) 0.75728(16) 0.21684(7) 0.0333(6) Uani 1 1 d .
O2 O 0.6635(2) 0.63679(19) 0.21787(9) 0.0448(7) Uani 1 1 d .
O3 O 0.2544(3) 0.4096(2) 0.11140(10) 0.0548(8) Uani 1 1 d .
O4 O 0.1928(2) 0.59956(18) 0.10412(8) 0.0413(7) Uani 1 1 d .
C1 C 0.5569(3) 0.7722(3) 0.24183(13) 0.0410(9) Uani 1 1 d .
H1A H 0.5322 0.8024 0.2658 0.049 Uiso 1 1 calc R
H1B H 0.6140 0.8115 0.2287 0.049 Uiso 1 1 calc R
C2 C 0.6139(4) 0.6818(3) 0.25131(13) 0.0438(10) Uani 1 1 d .
H2A H 0.6765 0.6916 0.2704 0.053 Uiso 1 1 calc R
H2B H 0.5546 0.6421 0.2631 0.053 Uiso 1 1 calc R
C3 C 0.5883(4) 0.5661(3) 0.20353(13) 0.0440(10) Uani 1 1 d .
H3A H 0.5172 0.5924 0.1919 0.053 Uiso 1 1 calc R
H3B H 0.5642 0.5262 0.2248 0.053 Uiso 1 1 calc R
C4 C 0.6564(3) 0.5126(3) 0.17347(12) 0.0374(9) Uani 1 1 d .
H4A H 0.7346 0.4974 0.1836 0.045 Uiso 1 1 calc R
H4B H 0.6671 0.5497 0.1502 0.045 Uiso 1 1 calc R
C5 C 0.4505(4) 0.4534(3) 0.13440(13) 0.0425(10) Uani 1 1 d .
H5A H 0.4078 0.4967 0.1507 0.051 Uiso 1 1 calc R
H5B H 0.4778 0.4855 0.1112 0.051 Uiso 1 1 calc R
C6 C 0.3676(4) 0.3754(3) 0.12262(16) 0.0513(11) Uani 1 1 d .
H6A H 0.4025 0.3417 0.1010 0.062 Uiso 1 1 calc R
H6B H 0.3582 0.3335 0.1444 0.062 Uiso 1 1 calc R
C7 C 0.2541(5) 0.4579(3) 0.07560(15) 0.0597(13) Uani 1 1 d .
H7A H 0.2397 0.4159 0.0542 0.072 Uiso 1 1 calc R
H7B H 0.3312 0.4866 0.0715 0.072 Uiso 1 1 calc R
C8 C 0.1583(4) 0.5298(3) 0.07648(14) 0.0521(12) Uani 1 1 d .
H8A H 0.1486 0.5565 0.0507 0.062 Uiso 1 1 calc R
H8B H 0.0831 0.5027 0.0843 0.062 Uiso 1 1 calc R
C9 C 0.2500 0.7500 0.26611(15) 0.0355(12) Uani 1 2 d S
H9A H 0.3172 0.7353 0.2828 0.043 Uiso 0.50 1 calc PR
H9B H 0.1828 0.7647 0.2828 0.043 Uiso 0.50 1 calc PR
C10 C 0.2806(3) 0.8329(2) 0.24149(10) 0.0312(8) Uani 1 1 d .
C11 C 0.2107(3) 0.9114(3) 0.24265(12) 0.0391(9) Uani 1 1 d .
H11 H 0.1470 0.9145 0.2600 0.047 Uiso 1 1 calc R
C12 C 0.2344(4) 0.9851(3) 0.21845(13) 0.0460(10) Uani 1 1 d .
H12 H 0.1875 1.0375 0.2199 0.055 Uiso 1 1 calc R
C13 C 0.3269(4) 0.9809(3) 0.19236(14) 0.0448(10) Uani 1 1 d .
H13 H 0.3408 1.0302 0.1757 0.054 Uiso 1 1 calc R
C14 C 0.4001(4) 0.9046(2) 0.19032(11) 0.0358(9) Uani 1 1 d .
C15 C 0.3785(3) 0.8327(2) 0.21635(11) 0.0325(8) Uani 1 1 d .
C16 C 0.4992(4) 0.8996(3) 0.16013(13) 0.0458(10) Uani 1 1 d .
H16A H 0.5740 0.8889 0.1736 0.055 Uiso 1 1 calc R
H16B H 0.5050 0.9584 0.1471 0.055 Uiso 1 1 calc R
C17 C 0.4826(4) 0.8256(3) 0.12939(12) 0.0383(9) Uani 1 1 d .
C18 C 0.5646(4) 0.7539(3) 0.12615(12) 0.0461(10) Uani 1 1 d .
H18 H 0.6298 0.7517 0.1429 0.055 Uiso 1 1 calc R
C19 C 0.5497(4) 0.6866(3) 0.09846(14) 0.0501(11) Uani 1 1 d .
H19 H 0.6075 0.6415 0.0954 0.060 Uiso 1 1 calc R
C20 C 0.4489(4) 0.6858(3) 0.07508(13) 0.0473(10) Uani 1 1 d .
H20 H 0.4382 0.6386 0.0572 0.057 Uiso 1 1 calc R
C21 C 0.3637(4) 0.7544(3) 0.07802(11) 0.0405(9) Uani 1 1 d .
C22 C 0.3852(4) 0.8266(3) 0.10376(12) 0.0390(9) Uani 1 1 d .
C23 C 0.2500 0.7500 0.05392(18) 0.0496(15) Uani 1 2 d S
H23A H 0.2535 0.6965 0.0372 0.060 Uiso 0.50 1 calc PR
H23B H 0.2465 0.8035 0.0372 0.060 Uiso 0.50 1 calc PR
N1 N 0.9755(4) 0.3459(3) 0.01900(12) 0.0637(11) Uani 1 1 d .
C24 C 1.0444(5) 0.3636(3) -0.00336(15) 0.0556(12) Uani 1 1 d .
C25 C 1.1355(5) 0.3842(5) -0.03275(16) 0.080(2) Uani 1 1 d .
H25A H 1.197(2) 0.3394(17) -0.03151(17) 0.121 Uiso 1 1 calc R
H25B H 1.1684(13) 0.443(2) -0.0278(2) 0.121 Uiso 1 1 calc R
H25C H 1.1003(14) 0.3835(5) -0.0581(9) 0.121 Uiso 1 1 calc R

loop_
_atom_site_aniso_label
_atom_site_aniso_U_11
_atom_site_aniso_U_22
_atom_site_aniso_U_33
_atom_site_aniso_U_23
_atom_site_aniso_U_13
_atom_site_aniso_U_12
Cu1 0.0444(3) 0.0415(3) 0.0498(3) -0.0064(2) 0.0026(2) 0.0076(2)
Cu2 0.0635(4) 0.0690(4) 0.0521(4) 0.0029(3) 0.0099(3) -0.0061(3)
I1 0.03950(16) 0.03539(14) 0.05094(17) -0.00422(11) -0.00191(12) -0.00633(11)
I2 0.0645(2) 0.05278(18) 0.03983(17) 0.00688(13) 0.00175(14) 0.01112(15)
S1 0.0366(5) 0.0348(5) 0.0384(5) -0.0016(4) -0.0001(4) 0.0028(4)
O1 0.0298(13) 0.0291(12) 0.0410(15) -0.0053(11) -0.0044(11) -0.0001(11)
O2 0.0352(16) 0.0378(14) 0.061(2) -0.0129(14) -0.0016(13) 0.0000(12)
O3 0.0370(17) 0.0514(18) 0.076(2) -0.0088(16) -0.0097(16) 0.0059(15)
O4 0.0398(15) 0.0456(16) 0.0384(16) -0.0095(12) -0.0086(12) 0.0056(13)
C1 0.035(2) 0.039(2) 0.049(2) -0.0084(18) -0.0097(18) 0.0036(17)
C2 0.040(2) 0.042(2) 0.049(3) -0.0082(19) -0.0101(19) 0.0033(18)
C3 0.034(2) 0.045(2) 0.053(3) -0.0142(19) -0.0078(19) 0.0010(18)
C4 0.033(2) 0.037(2) 0.042(2) 0.0013(17) -0.0025(17) 0.0029(17)
C5 0.034(2) 0.041(2) 0.053(3) -0.0034(18) -0.0039(18) 0.0053(17)
C6 0.039(2) 0.040(2) 0.074(3) -0.008(2) -0.009(2) 0.0069(19)
C7 0.059(3) 0.060(3) 0.060(3) -0.024(2) -0.017(2) 0.019(3)
C8 0.045(3) 0.056(3) 0.054(3) -0.019(2) -0.016(2) 0.009(2)
C9 0.039(3) 0.041(3) 0.026(3) 0.000 0.000 -0.001(2)
C10 0.034(2) 0.0328(18) 0.0272(18) -0.0060(15) -0.0042(15) -0.0038(15)
C11 0.035(2) 0.039(2) 0.043(2) -0.0121(17) -0.0063(17) 0.0001(17)
C12 0.044(2) 0.031(2) 0.064(3) -0.0104(19) -0.016(2) 0.0059(18)
C13 0.052(3) 0.0299(19) 0.052(3) 0.0030(18) -0.015(2) -0.0057(18)
C14 0.042(2) 0.0299(18) 0.035(2) -0.0001(15) -0.0058(17) -0.0080(16)
C15 0.0328(19) 0.0281(17) 0.037(2) -0.0037(15) -0.0052(16) -0.0037(15)
C16 0.044(2) 0.045(2) 0.048(3) 0.0109(19) -0.0036(19) -0.012(2)
C17 0.034(2) 0.044(2) 0.037(2) 0.0119(17) 0.0079(17) -0.0057(17)
C18 0.038(2) 0.059(3) 0.041(2) 0.016(2) 0.0033(18) 0.004(2)
C19 0.049(3) 0.052(2) 0.049(3) 0.009(2) 0.009(2) 0.015(2)
C20 0.052(3) 0.050(2) 0.040(2) 0.0030(19) 0.011(2) 0.002(2)
C21 0.043(2) 0.050(2) 0.0286(19) 0.0066(18) 0.0092(17) 0.002(2)
C22 0.038(2) 0.045(2) 0.034(2) 0.0072(17) 0.0097(17) 0.0005(18)
C23 0.055(4) 0.063(4) 0.032(3) 0.000 0.000 0.002(3)
N1 0.059(3) 0.082(3) 0.050(3) 0.001(2) 0.006(2) -0.012(2)
C24 0.052(3) 0.067(3) 0.047(3) -0.010(2) -0.002(2) -0.011(2)
C25 0.066(4) 0.123(6) 0.053(3) -0.008(3) 0.009(3) -0.029(4)

loop_
_atom_type_symbol
_atom_type_description
_atom_type_scat_dispersion_real
_atom_type_scat_dispersion_imag
_atom_type_scat_source
C C 0.0033 0.0016 'International Tables Vol C Tables 4.2.6.8 and 6.1.1.4'
H H 0.0000 0.0000 'International Tables Vol C Tables 4.2.6.8 and 6.1.1.4'
N N 0.0061 0.0033 'International Tables Vol C Tables 4.2.6.8 and 6.1.1.4'
O O 0.0106 0.0060 'International Tables Vol C Tables 4.2.6.8 and 6.1.1.4'
S S 0.1246 0.1234 'International Tables Vol C Tables 4.2.6.8 and 6.1.1.4'
Cu Cu 0.3201 1.2651 'International Tables Vol C Tables 4.2.6.8 and 6.1.1.4'
I I -0.4742 1.8119 'International Tables Vol C Tables 4.2.6.8 and 6.1.1.4'

loop_
_geom_angle_atom_site_label_1
_geom_angle_atom_site_label_2
_geom_angle_atom_site_label_3
_geom_angle
_geom_angle_site_symmetry_1
_geom_angle_site_symmetry_3
S1 Cu1 I1 111.30(3) . .
S1 Cu1 Cu1 136.14(3) . 2_655
I1 Cu1 Cu1 62.58(2) . 2_655
S1 Cu1 I2 111.30(3) . .
I1 Cu1 I2 108.41(2) . .
Cu1 Cu1 I2 111.514(12) 2_655 .
S1 Cu1 I1 96.95(3) . 2_655
I1 Cu1 I1 116.67(2) . 2_655
Cu1 Cu1 I1 58.11(2) 2_655 2_655
I2 Cu1 I1 111.87(2) . 2_655
S1 Cu1 Cu2 138.27(4) . 2_655
I1 Cu1 Cu2 109.87(2) . 2_655
Cu1 Cu1 Cu2 61.72(2) 2_655 2_655
I2 Cu1 Cu2 60.33(2) . 2_655
I1 Cu1 Cu2 57.784(19) 2_655 2_655
S1 Cu1 Cu2 157.16(4) . .
I1 Cu1 Cu2 58.866(19) . .
Cu1 Cu1 Cu2 60.97(2) 2_655 .
I2 Cu1 Cu2 59.45(2) . .
I1 Cu1 Cu2 105.88(2) 2_655 .
Cu2 Cu1 Cu2 58.59(3) 2_655 .
N1 Cu2 I1 109.90(13) . .
N1 Cu2 I2 108.42(14) . .
I1 Cu2 I2 106.55(2) . .
N1 Cu2 Cu2 139.77(13) . 2_655
I1 Cu2 Cu2 110.303(15) . 2_655
I2 Cu2 Cu2 60.62(3) . 2_655
N1 Cu2 I2 102.72(13) . 2_655
I1 Cu2 I2 112.79(2) . 2_655
I2 Cu2 I2 116.30(3) . 2_655
Cu2 Cu2 I2 59.66(2) 2_655 2_655
N1 Cu2 Cu1 143.96(14) . 2_655
I1 Cu2 Cu1 60.764(19) . 2_655
I2 Cu2 Cu1 107.56(2) . 2_655
Cu2 Cu2 Cu1 61.07(2) 2_655 2_655
I2 Cu2 Cu1 58.400(18) 2_655 2_655
N1 Cu2 Cu1 151.01(13) . .
I1 Cu2 Cu1 57.614(19) . .
I2 Cu2 Cu1 58.460(19) . .
Cu2 Cu2 Cu1 60.34(2) 2_655 .
I2 Cu2 Cu1 106.26(2) 2_655 .
Cu1 Cu2 Cu1 57.30(2) 2_655 .
Cu1 I1 Cu2 63.52(2) . .
Cu1 I1 Cu1 59.311(19) . 2_655
Cu2 I1 Cu1 61.452(19) . 2_655
Cu1 I2 Cu2 62.094(19) . .
Cu1 I2 Cu2 61.266(18) . 2_655
Cu2 I2 Cu2 59.73(2) . 2_655
C5 S1 C4 101.33(18) . .
C5 S1 Cu1 105.73(15) . .
C4 S1 Cu1 109.34(13) . .
C15 O1 C1 111.9(3) . .
C3 O2 C2 112.2(3) . .
C7 O3 C6 114.4(4) . .
C22 O4 C8 111.9(3) 2_565 .
O1 C1 C2 109.4(3) . .
O2 C2 C1 113.4(4) . .
O2 C3 C4 108.2(3) . .
C3 C4 S1 110.5(3) . .
C6 C5 S1 109.8(3) . .
O3 C6 C5 110.7(3) . .
O3 C7 C8 109.5(4) . .
O4 C8 C7 108.3(3) . .
C10 C9 C10 112.4(4) 2_565 .
C11 C10 C15 117.7(3) . .
C11 C10 C9 121.0(3) . .
C15 C10 C9 121.3(3) . .
C12 C11 C10 121.1(4) . .
C13 C12 C11 120.0(4) . .
C12 C13 C14 121.1(4) . .
C13 C14 C15 118.0(4) . .
C13 C14 C16 120.4(4) . .
C15 C14 C16 121.6(3) . .
O1 C15 C10 118.4(3) . .
O1 C15 C14 119.7(3) . .
C10 C15 C14 121.8(3) . .
C14 C16 C17 114.6(3) . .
C18 C17 C22 118.1(4) . .
C18 C17 C16 120.5(4) . .
C22 C17 C16 121.4(4) . .
C19 C18 C17 120.7(4) . .
C18 C19 C20 120.2(4) . .
C19 C20 C21 120.9(4) . .
C20 C21 C22 118.1(4) . .
C20 C21 C23 120.5(4) . .
C22 C21 C23 121.3(3) . .
O4 C22 C21 118.9(4) 2_565 .
O4 C22 C17 119.6(4) 2_565 .
C21 C22 C17 121.5(4) . .
C21 C23 C21 114.3(5) . 2_565
C24 N1 Cu2 173.1(5) . .
N1 C24 C25 178.5(6) . .

loop_
_geom_bond_atom_site_label_1
_geom_bond_atom_site_label_2
_geom_bond_distance
_geom_bond_site_symmetry_2
Cu1 S1 2.2973(11) .
Cu1 I1 2.6314(6) .
Cu1 Cu1 2.6652(10) 2_655
Cu1 I2 2.6899(6) .
Cu1 I1 2.7510(6) 2_655
Cu1 Cu2 2.7693(8) 2_655
Cu1 Cu2 2.7892(8) .
Cu2 N1 2.002(4) .
Cu2 I1 2.6672(7) .
Cu2 I2 2.7179(8) .
Cu2 Cu2 2.7199(13) 2_655
Cu2 I2 2.7442(7) 2_655
Cu2 Cu1 2.7693(8) 2_655
I1 Cu1 2.7510(6) 2_655
I2 Cu2 2.7442(7) 2_655
S1 C5 1.810(4) .
S1 C4 1.816(4) .
O1 C15 1.392(4) .
O1 C1 1.448(4) .
O2 C3 1.420(5) .
O2 C2 1.432(5) .
O3 C7 1.413(6) .
O3 C6 1.417(5) .
O4 C22 1.389(5) 2_565
O4 C8 1.442(5) .
C1 C2 1.502(5) .
C3 C4 1.500(5) .
C5 C6 1.526(6) .
C7 C8 1.502(6) .
C9 C10 1.515(4) 2_565
C9 C10 1.515(4) .
C10 C11 1.389(5) .
C10 C15 1.394(5) .
C11 C12 1.383(6) .
C12 C13 1.370(6) .
C13 C14 1.386(5) .
C14 C15 1.398(5) .
C14 C16 1.519(6) .
C16 C17 1.519(6) .
C17 C18 1.397(6) .
C17 C22 1.401(6) .
C18 C19 1.375(6) .
C19 C20 1.385(6) .
C20 C21 1.389(6) .
C21 C22 1.395(6) .
C21 C23 1.519(5) .
C22 O4 1.389(5) 2_565
C23 C21 1.519(5) 2_565
N1 C24 1.117(6) .
C24 C25 1.464(7) .
